data_4318904
loop_
_publ_author_name
'Richard D. Adams'
'O-Sung Kwon'
'Mark D. Smith'

_publ_section_title
;
 Disulfides of Manganese Carbonyl. Synthesis of Mn2(CO)7(\m-S2) and Its
 Reactions with Tertiary Phosphines and Arsines
;
_journal_name_full 'Inorganic Chemistry'
_journal_page_first 6281
_journal_page_last 6290
_journal_paper_doi 10.1021/ic0203670
_journal_volume 41
_journal_year 2002
_chemical_formula_sum 'C30 H22 Mn4 O14 P2 S4'
_chemical_formula_weight 1016.42
_chemical_name_systematic
;
  ?
;
_space_group_IT_number 15
_symmetry_cell_setting monoclinic
_symmetry_space_group_name_Hall '-C 2yc'
_symmetry_space_group_name_H-M 'C 1 2/c 1'
_atom_sites_solution_hydrogens geom
_atom_sites_solution_primary direct
_atom_sites_solution_secondary difmap
_audit_creation_method SHELXL-97
_cell_angle_alpha 90.00
_cell_angle_beta 108.6950(10)
_cell_angle_gamma 90.00
_cell_formula_units_Z 4
_cell_length_a 29.1716(18)
_cell_length_b 10.0622(6)
_cell_length_c 14.5491(9)
_cell_measurement_reflns_used 6969
_cell_measurement_temperature 293(2)
_cell_measurement_theta_max 26.393
_cell_measurement_theta_min 2.978
_cell_volume 4045.3(4)
_computing_cell_refinement 'SAINT+ NT V6.02a (Bruker, 1998)'
_computing_data_collection 'SMART NT V5.619 (Bruker, 2000)'
_computing_data_reduction 'SAINT+ NT V6.02a'
_computing_molecular_graphics 'SHELXTL V5.1 (Sheldrick, 1997)'
_computing_publication_material 'SHELXTL V5.1'
_computing_structure_refinement 'SHELXL-97 (Sheldrick, 1997)'
_computing_structure_solution 'SHELXS-97 (Sheldrick, 1990)'
_diffrn_ambient_temperature 293(2)
_diffrn_measured_fraction_theta_full 0.996
_diffrn_measured_fraction_theta_max 0.996
_diffrn_measurement_device_type 'Bruker SMART APEX CCD diffractometer'
_diffrn_measurement_method 'omega scans'
_diffrn_radiation_monochromator graphite
_diffrn_radiation_source 'fine-focus sealed tube'
_diffrn_radiation_type MoK\a
_diffrn_radiation_wavelength 0.71073
_diffrn_reflns_av_R_equivalents 0.0258
_diffrn_reflns_av_sigmaI/netI 0.0287
_diffrn_reflns_limit_h_max 36
_diffrn_reflns_limit_h_min -36
_diffrn_reflns_limit_k_max 12
_diffrn_reflns_limit_k_min -9
_diffrn_reflns_limit_l_max 18
_diffrn_reflns_limit_l_min -18
_diffrn_reflns_number 13122
_diffrn_reflns_theta_full 26.40
_diffrn_reflns_theta_max 26.40
_diffrn_reflns_theta_min 1.47
_diffrn_standards_decay_% <1
_exptl_absorpt_coefficient_mu 1.566
_exptl_absorpt_correction_T_max 0.801286
_exptl_absorpt_correction_T_min 0.598422
_exptl_absorpt_correction_type SADABS
_exptl_absorpt_process_details '(SADABS, Bruker, 1997)'
_exptl_crystal_colour orange
_exptl_crystal_density_diffrn 1.669
_exptl_crystal_density_method 'not measured'
_exptl_crystal_description plate
_exptl_crystal_F_000 2032
_exptl_crystal_size_max 0.40
_exptl_crystal_size_mid 0.21
_exptl_crystal_size_min 0.05
_refine_diff_density_max 0.436
_refine_diff_density_min -0.221
_refine_diff_density_rms 0.058
_refine_ls_extinction_method none
_refine_ls_goodness_of_fit_ref 0.923
_refine_ls_hydrogen_treatment mixed
_refine_ls_matrix_type full
_refine_ls_number_parameters 246
_refine_ls_number_reflns 4142
_refine_ls_number_restraints 0
_refine_ls_restrained_S_all 0.923
_refine_ls_R_factor_all 0.0399
_refine_ls_R_factor_gt 0.0309
_refine_ls_shift/su_max 0.001
_refine_ls_shift/su_mean 0.000
_refine_ls_structure_factor_coef Fsqd
_refine_ls_weighting_details 'calc w=1/[\s^2^(Fo^2^)+(0.0446P)^2^+0.0000P] where P=(Fo^2^+2Fc^2^)/3'
_refine_ls_weighting_scheme calc
_refine_ls_wR_factor_gt 0.0735
_refine_ls_wR_factor_ref 0.0758
_reflns_number_gt 3227
_reflns_number_total 4142
_reflns_threshold_expression >2sigma(I)
_cod_data_source_file ic0203670_11.cif
_cod_data_source_block Mn4(CO)14S4(PMe2Ph)2
_cod_depositor_comments
;
The following automatic conversions were performed:

'_symmetry_cell_setting' value 'Monoclinic' changed to 'monoclinic'
according to the built-in table from CIF Core dictionary named
'cif_core.dic' version 2.4.1 from 2010-06-29.

Automatic conversion script
Id: cif_fix_values 1646 2011-03-28 12:23:43Z adriana 
;
_cod_database_code 4318904

loop_
_symmetry_equiv_pos_as_xyz
'x, y, z'
'-x, y, -z+1/2'
'x+1/2, y+1/2, z'
'-x+1/2, y+1/2, -z+1/2'
'-x, -y, -z'
'x, -y, z-1/2'
'-x+1/2, -y+1/2, -z'
'x+1/2, -y+1/2, z-1/2'

loop_
_atom_site_label
_atom_site_type_symbol
_atom_site_fract_x
_atom_site_fract_y
_atom_site_fract_z
_atom_site_U_iso_or_equiv
_atom_site_adp_type
_atom_site_occupancy
_atom_site_symmetry_multiplicity
_atom_site_calc_flag
_atom_site_refinement_flags
_atom_site_disorder_assembly
_atom_site_disorder_group
Mn1 Mn 0.046981(12) 1.10736(3) 0.98035(2) 0.04294(11) Uani 1 1 d . . .
Mn2 Mn 0.139893(12) 0.78476(4) 1.03300(2) 0.04417(11) Uani 1 1 d . . .
S1 S 0.03811(2) 0.94188(6) 1.09036(4) 0.04512(15) Uani 1 1 d . . .
S2 S 0.06093(2) 0.87946(6) 0.97632(4) 0.04445(15) Uani 1 1 d . . .
P1 P 0.11448(2) 0.67174(7) 0.88441(5) 0.05118(17) Uani 1 1 d . . .
C10 C 0.10805(10) 1.1536(3) 1.04301(18) 0.0525(6) Uani 1 1 d . . .
C11 C 0.03017(9) 1.2655(3) 1.01489(19) 0.0528(6) Uani 1 1 d . . .
C12 C 0.05399(10) 1.1707(3) 0.87014(19) 0.0592(7) Uani 1 1 d . . .
C20 C 0.16237(9) 0.9206(3) 0.97255(18) 0.0532(6) Uani 1 1 d . . .
C21 C 0.15542(9) 0.8786(3) 1.14782(19) 0.0544(6) Uani 1 1 d . . .
C22 C 0.11357(9) 0.6526(3) 1.09003(18) 0.0570(6) Uani 1 1 d . . .
C23 C 0.19856(10) 0.7041(3) 1.06722(18) 0.0559(6) Uani 1 1 d . . .
C50 C 0.15957(9) 0.5647(3) 0.86114(19) 0.0576(7) Uani 1 1 d . . .
C51 C 0.18470(10) 0.6045(4) 0.7998(2) 0.0804(9) Uani 1 1 d . . .
H51 H 0.1785 0.6871 0.7697 0.096 Uiso 1 1 calc R . .
C52 C 0.21854(14) 0.5228(6) 0.7835(4) 0.1220(18) Uani 1 1 d . . .
H52 H 0.2350 0.5493 0.7414 0.146 Uiso 1 1 calc R . .
C53 C 0.22824(15) 0.4035(6) 0.8282(4) 0.131(2) Uani 1 1 d . . .
H53 H 0.2520 0.3497 0.8176 0.158 Uiso 1 1 calc R . .
C54 C 0.20402(17) 0.3604(4) 0.8884(4) 0.1273(17) Uani 1 1 d . . .
H54 H 0.2104 0.2772 0.9175 0.153 Uiso 1 1 calc R . .
C55 C 0.16965(12) 0.4433(3) 0.9055(3) 0.0895(10) Uani 1 1 d . . .
H55 H 0.1533 0.4161 0.9475 0.107 Uiso 1 1 calc R . .
C56 C 0.06280(10) 0.5625(4) 0.8646(2) 0.0839(10) Uani 1 1 d . . .
H56A H 0.0550 0.5230 0.8014 0.126 Uiso 1 1 calc R . .
H56B H 0.0356 0.6127 0.8689 0.126 Uiso 1 1 calc R . .
H56C H 0.0705 0.4939 0.9130 0.126 Uiso 1 1 calc R . .
C57 C 0.09370(14) 0.7799(3) 0.7794(2) 0.0929(11) Uani 1 1 d . . .
H57A H 0.1200 0.8352 0.7761 0.139 Uiso 1 1 calc R . .
H57B H 0.0678 0.8347 0.7850 0.139 Uiso 1 1 calc R . .
H57C H 0.0824 0.7270 0.7216 0.139 Uiso 1 1 calc R . .
O10 O 0.14651(7) 1.1929(2) 1.08164(15) 0.0774(6) Uani 1 1 d . . .
O11 O 0.02232(8) 1.36963(18) 1.03832(18) 0.0803(6) Uani 1 1 d . . .
O12 O 0.06033(9) 1.2142(2) 0.80273(15) 0.0964(7) Uani 1 1 d . . .
O20 O 0.17644(8) 1.0033(2) 0.93619(16) 0.0781(6) Uani 1 1 d . . .
O21 O 0.16537(7) 0.9332(2) 1.21919(14) 0.0775(6) Uani 1 1 d . . .
O22 O 0.09783(8) 0.5753(2) 1.12752(16) 0.0914(7) Uani 1 1 d . . .
O23 O 0.23576(7) 0.6551(2) 1.08926(15) 0.0799(6) Uani 1 1 d . . .

loop_
_atom_site_aniso_label
_atom_site_aniso_U_11
_atom_site_aniso_U_22
_atom_site_aniso_U_33
_atom_site_aniso_U_23
_atom_site_aniso_U_13
_atom_site_aniso_U_12
Mn1 0.0454(2) 0.0406(2) 0.0440(2) -0.00039(15) 0.01605(15) -0.00053(15)
Mn2 0.0441(2) 0.0460(2) 0.0427(2) -0.00010(16) 0.01420(15) 0.00356(16)
S1 0.0457(3) 0.0478(3) 0.0416(3) 0.0021(3) 0.0138(2) 0.0028(3)
S2 0.0441(3) 0.0433(3) 0.0461(3) -0.0021(3) 0.0146(3) 0.0030(3)
P1 0.0572(4) 0.0512(4) 0.0451(4) -0.0036(3) 0.0164(3) 0.0036(3)
C10 0.0567(15) 0.0494(14) 0.0541(15) -0.0051(12) 0.0217(12) 0.0014(13)
C11 0.0529(14) 0.0447(15) 0.0631(16) 0.0016(12) 0.0220(12) -0.0043(12)
C12 0.0699(17) 0.0583(16) 0.0523(15) -0.0058(13) 0.0235(13) -0.0118(14)
C20 0.0538(14) 0.0553(16) 0.0545(15) -0.0030(13) 0.0229(12) 0.0039(12)
C21 0.0487(14) 0.0625(17) 0.0517(15) -0.0025(13) 0.0155(12) 0.0023(12)
C22 0.0544(15) 0.0612(16) 0.0499(15) 0.0074(13) 0.0089(12) 0.0016(13)
C23 0.0553(16) 0.0598(16) 0.0514(14) -0.0001(12) 0.0156(12) 0.0073(13)
C50 0.0563(15) 0.0566(16) 0.0596(16) -0.0200(13) 0.0181(12) -0.0041(13)
C51 0.0610(18) 0.102(3) 0.084(2) -0.0264(19) 0.0311(16) -0.0159(17)
C52 0.063(2) 0.185(5) 0.125(4) -0.075(4) 0.039(2) -0.016(3)
C53 0.061(2) 0.157(5) 0.156(5) -0.088(4) 0.007(3) 0.027(3)
C54 0.107(3) 0.082(3) 0.165(5) -0.033(3) 0.005(3) 0.028(3)
C55 0.095(2) 0.065(2) 0.108(3) -0.0049(19) 0.032(2) 0.0199(19)
C56 0.0661(18) 0.099(2) 0.089(2) -0.037(2) 0.0282(17) -0.0216(18)
C57 0.132(3) 0.092(2) 0.0463(16) 0.0092(17) 0.0160(17) 0.032(2)
O10 0.0531(12) 0.0837(15) 0.0913(15) -0.0220(12) 0.0172(11) -0.0135(11)
O11 0.0871(14) 0.0433(11) 0.1228(18) -0.0083(11) 0.0508(13) -0.0009(10)
O12 0.140(2) 0.0974(17) 0.0631(13) -0.0005(12) 0.0491(14) -0.0310(15)
O20 0.0929(15) 0.0674(13) 0.0890(15) 0.0049(11) 0.0502(12) -0.0082(11)
O21 0.0741(13) 0.0983(16) 0.0562(12) -0.0231(12) 0.0157(10) 0.0004(12)
O22 0.0923(16) 0.0928(16) 0.0823(15) 0.0289(13) 0.0183(12) -0.0240(14)
O23 0.0576(12) 0.0932(16) 0.0848(14) 0.0014(12) 0.0169(10) 0.0252(12)

loop_
_atom_type_symbol
_atom_type_description
_atom_type_scat_dispersion_real
_atom_type_scat_dispersion_imag
_atom_type_scat_source
C C 0.0033 0.0016 'International Tables Vol C Tables 4.2.6.8 and 6.1.1.4'
H H 0.0000 0.0000 'International Tables Vol C Tables 4.2.6.8 and 6.1.1.4'
O O 0.0106 0.0060 'International Tables Vol C Tables 4.2.6.8 and 6.1.1.4'
P P 0.1023 0.0942 'International Tables Vol C Tables 4.2.6.8 and 6.1.1.4'
S S 0.1246 0.1234 'International Tables Vol C Tables 4.2.6.8 and 6.1.1.4'
Mn Mn 0.3368 0.7283 'International Tables Vol C Tables 4.2.6.8 and 6.1.1.4'

loop_
_geom_angle_atom_site_label_1
_geom_angle_atom_site_label_2
_geom_angle_atom_site_label_3
_geom_angle
_geom_angle_site_symmetry_1
_geom_angle_site_symmetry_3
_geom_angle_publ_flag
C10 Mn1 C11 86.75(11) . . ?
C10 Mn1 C12 89.02(12) . . ?
C11 Mn1 C12 93.16(12) . . ?
C10 Mn1 S2 96.63(8) . . ?
C11 Mn1 S2 161.74(8) . . ?
C12 Mn1 S2 104.80(9) . . ?
C10 Mn1 S1 98.32(8) . . ?
C11 Mn1 S1 109.61(8) . . ?
C12 Mn1 S1 156.34(9) . . ?
S2 Mn1 S1 52.18(2) . . ?
C10 Mn1 S1 173.53(8) . 5_577 ?
C11 Mn1 S1 88.01(8) . 5_577 ?
C12 Mn1 S1 95.05(9) . 5_577 ?
S2 Mn1 S1 87.21(2) . 5_577 ?
S1 Mn1 S1 79.89(2) . 5_577 ?
C23 Mn2 C21 92.53(11) . . ?
C23 Mn2 C20 90.79(11) . . ?
C21 Mn2 C20 91.77(11) . . ?
C23 Mn2 C22 92.64(11) . . ?
C21 Mn2 C22 88.77(11) . . ?
C20 Mn2 C22 176.51(11) . . ?
C23 Mn2 P1 91.60(8) . . ?
C21 Mn2 P1 175.86(8) . . ?
C20 Mn2 P1 88.59(8) . . ?
C22 Mn2 P1 90.62(8) . . ?
C23 Mn2 S2 175.26(8) . . ?
C21 Mn2 S2 92.20(8) . . ?
C20 Mn2 S2 89.47(8) . . ?
C22 Mn2 S2 87.06(8) . . ?
P1 Mn2 S2 83.67(2) . . ?
S2 S1 Mn1 62.73(2) . . ?
S2 S1 Mn1 98.44(3) . 5_577 ?
Mn1 S1 Mn1 100.11(2) . 5_577 ?
S1 S2 Mn1 65.09(2) . . ?
S1 S2 Mn2 111.53(3) . . ?
Mn1 S2 Mn2 122.78(3) . . ?
C56 P1 C50 103.07(14) . . ?
C56 P1 C57 101.17(17) . . ?
C50 P1 C57 105.40(14) . . ?
C56 P1 Mn2 116.24(10) . . ?
C50 P1 Mn2 115.24(8) . . ?
C57 P1 Mn2 114.03(11) . . ?
O10 C10 Mn1 175.0(2) . . ?
O11 C11 Mn1 175.7(2) . . ?
O12 C12 Mn1 176.7(3) . . ?
O20 C20 Mn2 179.5(3) . . ?
O21 C21 Mn2 178.3(3) . . ?
O22 C22 Mn2 177.5(3) . . ?
O23 C23 Mn2 179.0(3) . . ?
C55 C50 C51 119.0(3) . . ?
C55 C50 P1 120.1(2) . . ?
C51 C50 P1 121.0(2) . . ?
C52 C51 C50 120.1(4) . . ?
C53 C52 C51 120.2(5) . . ?
C52 C53 C54 121.4(4) . . ?
C53 C54 C55 118.6(5) . . ?
C50 C55 C54 120.7(4) . . ?

loop_
_geom_bond_atom_site_label_1
_geom_bond_atom_site_label_2
_geom_bond_distance
_geom_bond_site_symmetry_2
_geom_bond_publ_flag
Mn1 C10 1.783(3) . ?
Mn1 C11 1.784(3) . ?
Mn1 C12 1.797(3) . ?
Mn1 S2 2.3330(7) . ?
Mn1 S1 2.3805(7) . ?
Mn1 S1 2.4142(7) 5_577 ?
Mn2 C23 1.813(3) . ?
Mn2 C21 1.844(3) . ?
Mn2 C20 1.855(3) . ?
Mn2 C22 1.859(3) . ?
Mn2 P1 2.3429(7) . ?
Mn2 S2 2.3826(7) . ?
S1 S2 2.0732(8) . ?
S1 Mn1 2.4142(7) 5_577 ?
P1 C56 1.813(3) . ?
P1 C50 1.814(3) . ?
P1 C57 1.814(3) . ?
C10 O10 1.152(3) . ?
C11 O11 1.147(3) . ?
C12 O12 1.142(3) . ?
C20 O20 1.131(3) . ?
C21 O21 1.128(3) . ?
C22 O22 1.129(3) . ?
C23 O23 1.141(3) . ?
C50 C55 1.369(4) . ?
C50 C51 1.383(4) . ?
C51 C52 1.363(5) . ?
C52 C53 1.352(7) . ?
C53 C54 1.361(7) . ?
C54 C55 1.386(5) . ?
